data_4311878
loop_
_publ_author_name
'Xianghua Yu'
'Siwei Bi'
'Ilia A. Guzei'
'Zhenyang Lin'
'Zi-Ling Xue'

_publ_section_title
;
 Zirconium, Hafnium, and Tantalum Amide Silyl Complexes: Their Preparation
 and Conversion to Metallaheterocyclic Complexes via \g-Hydrogen
 Abstraction by Silyl Ligands
;
_journal_name_full 'Inorganic Chemistry'
_journal_page_first 7111
_journal_page_last 7119
_journal_paper_doi 10.1021/ic049023v
_journal_volume 43
_journal_year 2004
_chemical_formula_sum 'C28 H82 N6 Si8 Zr2'
_chemical_formula_weight 910.13
_chemical_name_common Zirconium
_chemical_name_systematic
; 
Zirconium Cyclic Amide
;
_space_group_IT_number 2
_symmetry_cell_setting triclinic
_symmetry_space_group_name_Hall '-P 1'
_symmetry_space_group_name_H-M 'P -1'
_atom_sites_solution_hydrogens geom
_atom_sites_solution_primary direct
_atom_sites_solution_secondary difmap
_audit_creation_method SHELXL-97
_cell_angle_alpha 105.425(10)
_cell_angle_beta 99.529(10)
_cell_angle_gamma 105.110(10)
_cell_formula_units_Z 2
_cell_length_a 10.172(6)
_cell_length_b 14.421(9)
_cell_length_c 18.947(12)
_cell_measurement_temperature 173(2)
_cell_volume 2503(3)
_computing_cell_refinement 'SMART, Bruker (2000)'
_computing_data_collection 'SMART, Bruker (2000)'
_computing_data_reduction 'XPREP, Bruker (2000)'
_computing_molecular_graphics 'SHELXTL, Bruker (2000)'
_computing_publication_material 'SHELXTL, Bruker (2000)'
_computing_structure_refinement 'SHELXL-97 (Sheldrick, 1997)'
_computing_structure_solution 'SHELXS-97 (Sheldrick, 1990)'
_diffrn_ambient_temperature 173(2)
_diffrn_measured_fraction_theta_full 0.922
_diffrn_measured_fraction_theta_max 0.922
_diffrn_measurement_device_type 'CCD area detector'
_diffrn_measurement_method multi-scan
_diffrn_radiation_monochromator graphite
_diffrn_radiation_source 'fine-focus sealed tube'
_diffrn_radiation_type MoK\a
_diffrn_radiation_wavelength 0.71073
_diffrn_reflns_av_R_equivalents 0.0359
_diffrn_reflns_av_sigmaI/netI 0.0567
_diffrn_reflns_limit_h_max 13
_diffrn_reflns_limit_h_min -13
_diffrn_reflns_limit_k_max 19
_diffrn_reflns_limit_k_min -19
_diffrn_reflns_limit_l_max 25
_diffrn_reflns_limit_l_min -25
_diffrn_reflns_number 27249
_diffrn_reflns_theta_full 28.61
_diffrn_reflns_theta_max 28.61
_diffrn_reflns_theta_min 1.15
_exptl_absorpt_coefficient_mu 0.632
_exptl_absorpt_correction_T_max 0.9001
_exptl_absorpt_correction_T_min 0.8682
_exptl_absorpt_correction_type multi-scan
_exptl_absorpt_process_details 'SADABS, Bruker (2000)'
_exptl_crystal_colour colorless
_exptl_crystal_density_diffrn 1.208
_exptl_crystal_density_method 'not measured'
_exptl_crystal_description fragment
_exptl_crystal_F_000 968
_exptl_crystal_size_max 0.23
_exptl_crystal_size_mid 0.21
_exptl_crystal_size_min 0.17
_refine_diff_density_max 1.668
_refine_diff_density_min -0.400
_refine_diff_density_rms 0.079
_refine_ls_extinction_method none
_refine_ls_goodness_of_fit_ref 0.967
_refine_ls_hydrogen_treatment mixed
_refine_ls_matrix_type full
_refine_ls_number_parameters 439
_refine_ls_number_reflns 11837
_refine_ls_number_restraints 0
_refine_ls_restrained_S_all 0.967
_refine_ls_R_factor_all 0.0647
_refine_ls_R_factor_gt 0.0346
_refine_ls_shift/su_max 0.096
_refine_ls_shift/su_mean 0.004
_refine_ls_structure_factor_coef Fsqd
_refine_ls_weighting_details 'calc w=1/[\s^2^(Fo^2^)+(0.0450P)^2^+0.6347P] where P=(Fo^2^+2Fc^2^)/3'
_refine_ls_weighting_scheme calc
_refine_ls_wR_factor_gt 0.0775
_refine_ls_wR_factor_ref 0.0926
_reflns_number_gt 8430
_reflns_number_total 11837
_reflns_threshold_expression >2sigma(I)
_cod_data_source_file ic049023vrom20040721_122018.cif
_cod_data_source_block yc
_cod_depositor_comments
;
The following automatic conversions were performed:
'_symmetry_cell_setting' value 'Triclinic' changed to 'triclinic'
according to '/home/saulius/struct/CIF-dictionaries/cif_core.dic'
dictionary named 'cif_core.dic' version 2.4.1 from 2010-06-29.

Automatic conversion script
Id: cif_fix_enum 1527 2010-12-29 10:47:43Z saulius 
;
_cod_database_code 4311878

loop_
_symmetry_equiv_pos_as_xyz
'x, y, z'
'-x, -y, -z'

loop_
_atom_site_label
_atom_site_type_symbol
_atom_site_fract_x
_atom_site_fract_y
_atom_site_fract_z
_atom_site_U_iso_or_equiv
_atom_site_adp_type
_atom_site_occupancy
_atom_site_symmetry_multiplicity
_atom_site_calc_flag
_atom_site_refinement_flags
_atom_site_disorder_assembly
_atom_site_disorder_group
Zr1 Zr 0.75872(2) -0.118758(18) 0.240146(14) 0.01967(7) Uani 1 1 d . . .
Zr2 Zr 0.81879(3) 0.149868(18) 0.297938(14) 0.02110(7) Uani 1 1 d . . .
Si4 Si 0.60458(10) -0.30103(6) 0.31404(6) 0.0377(2) Uani 1 1 d . . .
Si5 Si 0.63240(7) 0.10117(5) 0.39422(4) 0.02300(16) Uani 1 1 d . . .
Si8 Si 0.98706(11) 0.32513(7) 0.22170(6) 0.0437(2) Uani 1 1 d . . .
Si1 Si 0.88056(9) -0.07689(6) 0.11799(5) 0.03236(19) Uani 1 1 d . . .
Si3 Si 0.43393(8) -0.25977(6) 0.18724(5) 0.0377(2) Uani 1 1 d . . .
Si2 Si 0.78026(10) -0.30656(6) 0.07958(5) 0.0357(2) Uani 1 1 d . . .
Si6 Si 0.71038(9) 0.33026(6) 0.42170(5) 0.0383(2) Uani 1 1 d . . .
Si7 Si 0.67176(10) 0.23147(7) 0.17373(5) 0.0422(2) Uani 1 1 d . . .
N2 N 0.5945(2) -0.24137(16) 0.24521(13) 0.0264(5) Uani 1 1 d . . .
N6 N 1.0112(2) 0.18215(17) 0.36631(14) 0.0299(5) Uani 1 1 d . . .
N3 N 0.9320(2) -0.10257(17) 0.31782(13) 0.0266(5) Uani 1 1 d . . .
N4 N 0.7178(2) 0.21034(16) 0.37747(13) 0.0246(5) Uani 1 1 d . . .
N1 N 0.8063(2) -0.18542(17) 0.13909(13) 0.0274(5) Uani 1 1 d . . .
N5 N 0.8322(3) 0.25007(17) 0.23294(14) 0.0323(5) Uani 1 1 d . . .
C15 C 0.6634(3) 0.0011(2) 0.31819(16) 0.0223(5) Uani 1 1 d . . .
C1 C 0.8291(4) 0.0188(2) 0.18605(17) 0.0300(6) Uani 1 1 d . . .
C16 C 0.7078(3) 0.0954(3) 0.48889(17) 0.0401(7) Uani 1 1 d . . .
H16A H 0.8101 0.1118 0.4976 0.060 Uiso 1 1 calc R . .
H16B H 0.6671 0.0268 0.4908 0.060 Uiso 1 1 calc R . .
H16C H 0.6858 0.1444 0.5281 0.060 Uiso 1 1 calc R . .
C14 C 0.9596(3) -0.0543(2) 0.39908(16) 0.0373(7) Uani 1 1 d . . .
H14A H 0.9547 -0.1058 0.4243 0.056 Uiso 1 1 calc R . .
H14B H 0.8890 -0.0211 0.4096 0.056 Uiso 1 1 calc R . .
H14C H 1.0536 -0.0036 0.4180 0.056 Uiso 1 1 calc R . .
C17 C 0.4394(3) 0.0784(2) 0.38385(18) 0.0348(7) Uani 1 1 d . . .
H17A H 0.4250 0.1305 0.4242 0.052 Uiso 1 1 calc R . .
H17B H 0.3954 0.0112 0.3873 0.052 Uiso 1 1 calc R . .
H17C H 0.3966 0.0815 0.3346 0.052 Uiso 1 1 calc R . .
C13 C 1.0461(3) -0.1424(2) 0.30119(18) 0.0382(7) Uani 1 1 d . . .
H13A H 1.1343 -0.0860 0.3159 0.057 Uiso 1 1 calc R . .
H13B H 1.0242 -0.1790 0.2469 0.057 Uiso 1 1 calc R . .
H13C H 1.0562 -0.1888 0.3297 0.057 Uiso 1 1 calc R . .
C5 C 0.7449(4) -0.4035(2) 0.1282(2) 0.0524(9) Uani 1 1 d . . .
H5A H 0.8266 -0.3883 0.1699 0.079 Uiso 1 1 calc R . .
H5B H 0.7273 -0.4709 0.0921 0.079 Uiso 1 1 calc R . .
H5C H 0.6621 -0.4024 0.1481 0.079 Uiso 1 1 calc R . .
C19 C 0.8471(3) 0.4322(2) 0.4059(2) 0.0457(8) Uani 1 1 d . . .
H19A H 0.9407 0.4291 0.4255 0.069 Uiso 1 1 calc R . .
H19B H 0.8408 0.4987 0.4323 0.069 Uiso 1 1 calc R . .
H19C H 0.8315 0.4223 0.3516 0.069 Uiso 1 1 calc R . .
C21 C 0.5298(3) 0.1318(2) 0.1901(2) 0.0444(8) Uani 1 1 d . . .
H21A H 0.5590 0.0716 0.1877 0.067 Uiso 1 1 calc R . .
H21B H 0.4424 0.1131 0.1511 0.067 Uiso 1 1 calc R . .
H21C H 0.5142 0.1588 0.2401 0.067 Uiso 1 1 calc R . .
C27 C 1.0608(3) 0.2409(3) 0.44658(18) 0.0446(8) Uani 1 1 d . . .
H27A H 1.0934 0.1999 0.4749 0.067 Uiso 1 1 calc R . .
H27B H 0.9836 0.2601 0.4646 0.067 Uiso 1 1 calc R . .
H27C H 1.1386 0.3023 0.4542 0.067 Uiso 1 1 calc R . .
C7 C 0.4606(4) -0.1715(2) 0.12971(19) 0.0495(9) Uani 1 1 d . . .
H7A H 0.4949 -0.1010 0.1635 0.074 Uiso 1 1 calc R . .
H7B H 0.3710 -0.1836 0.0945 0.074 Uiso 1 1 calc R . .
H7C H 0.5297 -0.1840 0.1011 0.074 Uiso 1 1 calc R . .
C28 C 1.1256(3) 0.1526(3) 0.3395(2) 0.0479(9) Uani 1 1 d . . .
H28A H 1.2013 0.2134 0.3437 0.072 Uiso 1 1 calc R . .
H28B H 1.0903 0.1089 0.2865 0.072 Uiso 1 1 calc R . .
H28C H 1.1618 0.1155 0.3703 0.072 Uiso 1 1 calc R . .
C11 C 0.7682(4) -0.3363(3) 0.3319(2) 0.0468(8) Uani 1 1 d . . .
H11A H 0.7693 -0.3875 0.2863 0.070 Uiso 1 1 calc R . .
H11B H 0.7704 -0.3640 0.3739 0.070 Uiso 1 1 calc R . .
H11C H 0.8507 -0.2758 0.3450 0.070 Uiso 1 1 calc R . .
C12 C 0.5990(4) -0.2163(3) 0.4068(2) 0.0528(9) Uani 1 1 d . . .
H12A H 0.6817 -0.1552 0.4249 0.079 Uiso 1 1 calc R . .
H12B H 0.5989 -0.2525 0.4439 0.079 Uiso 1 1 calc R . .
H12C H 0.5134 -0.1970 0.4002 0.079 Uiso 1 1 calc R . .
C2 C 1.0770(3) -0.0404(3) 0.1357(2) 0.0491(9) Uani 1 1 d . . .
H2A H 1.1179 -0.0361 0.1875 0.074 Uiso 1 1 calc R . .
H2B H 1.1138 0.0257 0.1289 0.074 Uiso 1 1 calc R . .
H2C H 1.1020 -0.0917 0.0999 0.074 Uiso 1 1 calc R . .
C3 C 0.8096(4) -0.0821(3) 0.01920(18) 0.0526(10) Uani 1 1 d . . .
H3A H 0.8345 -0.1337 -0.0163 0.079 Uiso 1 1 calc R . .
H3B H 0.8500 -0.0157 0.0135 0.079 Uiso 1 1 calc R . .
H3C H 0.7069 -0.0995 0.0085 0.079 Uiso 1 1 calc R . .
C4 C 0.9407(4) -0.3125(3) 0.0443(2) 0.0588(11) Uani 1 1 d . . .
H4A H 0.9628 -0.2627 0.0179 0.088 Uiso 1 1 calc R . .
H4B H 0.9228 -0.3808 0.0093 0.088 Uiso 1 1 calc R . .
H4C H 1.0205 -0.2972 0.0872 0.088 Uiso 1 1 calc R . .
C24 C 1.1245(4) 0.3913(3) 0.3121(2) 0.0606(11) Uani 1 1 d . . .
H24A H 1.1007 0.4481 0.3424 0.091 Uiso 1 1 calc R . .
H24B H 1.2157 0.4169 0.3014 0.091 Uiso 1 1 calc R . .
H24C H 1.1297 0.3436 0.3401 0.091 Uiso 1 1 calc R . .
C6 C 0.6318(4) -0.3426(3) -0.0051(2) 0.0580(10) Uani 1 1 d . . .
H6A H 0.5462 -0.3387 0.0111 0.087 Uiso 1 1 calc R . .
H6B H 0.6164 -0.4121 -0.0371 0.087 Uiso 1 1 calc R . .
H6C H 0.6547 -0.2959 -0.0339 0.087 Uiso 1 1 calc R . .
C18 C 0.7402(5) 0.3557(3) 0.5255(2) 0.0690(13) Uani 1 1 d . . .
H18A H 0.6632 0.3084 0.5358 0.104 Uiso 1 1 calc R . .
H18B H 0.7436 0.4256 0.5501 0.104 Uiso 1 1 calc R . .
H18C H 0.8296 0.3466 0.5453 0.104 Uiso 1 1 calc R . .
C9 C 0.3048(3) -0.2289(3) 0.2410(2) 0.0605(11) Uani 1 1 d . . .
H9A H 0.2817 -0.2768 0.2688 0.091 Uiso 1 1 calc R . .
H9B H 0.2190 -0.2341 0.2057 0.091 Uiso 1 1 calc R . .
H9C H 0.3457 -0.1597 0.2768 0.091 Uiso 1 1 calc R . .
C25 C 1.0649(4) 0.2476(3) 0.1555(2) 0.0644(11) Uani 1 1 d . . .
H25A H 1.0989 0.2023 0.1789 0.097 Uiso 1 1 calc R . .
H25B H 1.1437 0.2927 0.1447 0.097 Uiso 1 1 calc R . .
H25C H 0.9931 0.2069 0.1082 0.097 Uiso 1 1 calc R . .
C8 C 0.3468(4) -0.3903(3) 0.1165(2) 0.0646(12) Uani 1 1 d . . .
H8A H 0.4108 -0.4075 0.0856 0.097 Uiso 1 1 calc R . .
H8B H 0.2603 -0.3919 0.0838 0.097 Uiso 1 1 calc R . .
H8C H 0.3237 -0.4397 0.1431 0.097 Uiso 1 1 calc R . .
C23 C 0.6139(4) 0.3468(3) 0.1896(3) 0.0666(12) Uani 1 1 d . . .
H23A H 0.6318 0.3808 0.2440 0.100 Uiso 1 1 calc R . .
H23B H 0.5130 0.3264 0.1659 0.100 Uiso 1 1 calc R . .
H23C H 0.6665 0.3933 0.1670 0.100 Uiso 1 1 calc R . .
C20 C 0.5337(4) 0.3420(3) 0.3872(3) 0.0734(14) Uani 1 1 d . . .
H20A H 0.5082 0.3199 0.3318 0.110 Uiso 1 1 calc R . .
H20B H 0.5374 0.4129 0.4072 0.110 Uiso 1 1 calc R . .
H20C H 0.4630 0.2992 0.4046 0.110 Uiso 1 1 calc R . .
C10 C 0.4572(4) -0.4225(3) 0.2893(3) 0.0715(13) Uani 1 1 d . . .
H10A H 0.3670 -0.4097 0.2799 0.107 Uiso 1 1 calc R . .
H10B H 0.4648 -0.4500 0.3314 0.107 Uiso 1 1 calc R . .
H10C H 0.4626 -0.4717 0.2438 0.107 Uiso 1 1 calc R . .
C22 C 0.6695(5) 0.1823(4) 0.0716(2) 0.0738(13) Uani 1 1 d . . .
H22A H 0.7391 0.2327 0.0593 0.111 Uiso 1 1 calc R . .
H22B H 0.5757 0.1695 0.0402 0.111 Uiso 1 1 calc R . .
H22C H 0.6925 0.1189 0.0617 0.111 Uiso 1 1 calc R . .
C26 C 0.9607(5) 0.4278(3) 0.1825(3) 0.0844(15) Uani 1 1 d . . .
H26A H 0.8893 0.3971 0.1341 0.127 Uiso 1 1 calc R . .
H26B H 1.0497 0.4648 0.1747 0.127 Uiso 1 1 calc R . .
H26C H 0.9295 0.4749 0.2182 0.127 Uiso 1 1 calc R . .
H2 H 0.678(3) -0.040(2) 0.3461(17) 0.035(8) Uiso 1 1 d . . .
H4 H 0.900(3) 0.070(2) 0.1907(18) 0.044(10) Uiso 1 1 d . . .
H1 H 0.565(3) -0.030(2) 0.2809(17) 0.041(9) Uiso 1 1 d . . .
H3 H 0.745(4) 0.023(3) 0.151(2) 0.059(11) Uiso 1 1 d . . .

loop_
_atom_site_aniso_label
_atom_site_aniso_U_11
_atom_site_aniso_U_22
_atom_site_aniso_U_33
_atom_site_aniso_U_23
_atom_site_aniso_U_13
_atom_site_aniso_U_12
Zr1 0.01979(13) 0.02191(12) 0.02004(13) 0.00745(10) 0.00692(10) 0.00934(10)
Zr2 0.02050(13) 0.02169(13) 0.02171(14) 0.00739(10) 0.00581(10) 0.00710(10)
Si4 0.0434(5) 0.0306(4) 0.0514(6) 0.0215(4) 0.0268(4) 0.0145(4)
Si5 0.0220(4) 0.0271(4) 0.0215(4) 0.0062(3) 0.0081(3) 0.0107(3)
Si8 0.0537(6) 0.0337(5) 0.0534(6) 0.0236(4) 0.0261(5) 0.0120(4)
Si1 0.0458(5) 0.0351(4) 0.0263(4) 0.0128(4) 0.0213(4) 0.0190(4)
Si3 0.0235(4) 0.0308(4) 0.0468(5) -0.0028(4) 0.0038(4) 0.0081(3)
Si2 0.0487(5) 0.0322(4) 0.0278(4) 0.0030(4) 0.0107(4) 0.0220(4)
Si6 0.0340(5) 0.0245(4) 0.0501(6) -0.0006(4) 0.0158(4) 0.0086(3)
Si7 0.0514(6) 0.0416(5) 0.0394(5) 0.0222(4) 0.0036(4) 0.0200(4)
N2 0.0226(11) 0.0228(11) 0.0356(14) 0.0083(10) 0.0122(10) 0.0085(9)
N6 0.0215(12) 0.0320(13) 0.0314(13) 0.0074(11) 0.0028(10) 0.0060(10)
N3 0.0227(12) 0.0339(12) 0.0291(13) 0.0129(10) 0.0087(10) 0.0147(10)
N4 0.0197(11) 0.0239(11) 0.0273(12) 0.0040(9) 0.0044(9) 0.0075(9)
N1 0.0318(13) 0.0293(12) 0.0238(12) 0.0077(10) 0.0098(10) 0.0133(10)
N5 0.0408(14) 0.0268(12) 0.0325(14) 0.0153(11) 0.0092(11) 0.0103(11)
C15 0.0214(13) 0.0234(13) 0.0249(14) 0.0097(11) 0.0073(11) 0.0090(11)
C1 0.0384(18) 0.0296(15) 0.0274(16) 0.0141(13) 0.0153(14) 0.0107(13)
C16 0.0472(19) 0.0519(19) 0.0253(16) 0.0117(14) 0.0119(14) 0.0218(16)
C14 0.0378(17) 0.0501(18) 0.0288(16) 0.0145(14) 0.0044(13) 0.0227(15)
C17 0.0289(15) 0.0395(16) 0.0399(18) 0.0116(14) 0.0162(14) 0.0139(13)
C13 0.0291(16) 0.0487(18) 0.0424(19) 0.0136(15) 0.0094(14) 0.0224(14)
C5 0.079(3) 0.0335(18) 0.050(2) 0.0088(16) 0.023(2) 0.0273(18)
C19 0.049(2) 0.0279(16) 0.053(2) 0.0048(15) 0.0151(17) 0.0083(14)
C21 0.0373(18) 0.0465(19) 0.044(2) 0.0153(16) -0.0038(15) 0.0134(15)
C27 0.0314(17) 0.055(2) 0.0359(19) 0.0077(16) -0.0002(14) 0.0082(15)
C7 0.051(2) 0.047(2) 0.0356(19) -0.0029(15) -0.0134(16) 0.0230(17)
C28 0.0227(16) 0.054(2) 0.062(2) 0.0116(18) 0.0120(16) 0.0114(14)
C11 0.063(2) 0.0447(19) 0.052(2) 0.0282(17) 0.0268(18) 0.0299(17)
C12 0.071(3) 0.060(2) 0.054(2) 0.0354(19) 0.038(2) 0.033(2)
C2 0.050(2) 0.049(2) 0.058(2) 0.0203(18) 0.0334(18) 0.0168(16)
C3 0.088(3) 0.057(2) 0.0291(18) 0.0206(16) 0.0285(19) 0.034(2)
C4 0.075(3) 0.062(2) 0.051(2) 0.0082(19) 0.031(2) 0.042(2)
C24 0.050(2) 0.044(2) 0.071(3) 0.0090(19) 0.026(2) -0.0081(17)
C6 0.075(3) 0.045(2) 0.039(2) -0.0050(16) -0.0036(19) 0.0249(19)
C18 0.089(3) 0.039(2) 0.060(3) -0.0096(18) 0.039(2) 0.004(2)
C9 0.0283(18) 0.056(2) 0.081(3) -0.004(2) 0.0129(18) 0.0136(16)
C25 0.073(3) 0.062(2) 0.064(3) 0.023(2) 0.043(2) 0.011(2)
C8 0.044(2) 0.044(2) 0.075(3) -0.0147(19) 0.006(2) 0.0035(17)
C23 0.073(3) 0.055(2) 0.087(3) 0.040(2) 0.010(2) 0.034(2)
C20 0.043(2) 0.042(2) 0.131(4) 0.011(2) 0.020(2) 0.0250(17)
C10 0.063(3) 0.045(2) 0.114(4) 0.039(2) 0.038(3) 0.0070(19)
C22 0.089(3) 0.098(3) 0.043(2) 0.038(2) 0.005(2) 0.038(3)
C26 0.086(3) 0.070(3) 0.130(5) 0.073(3) 0.046(3) 0.025(3)

loop_
_atom_type_symbol
_atom_type_description
_atom_type_scat_dispersion_real
_atom_type_scat_dispersion_imag
_atom_type_scat_source
C C 0.0033 0.0016 'International Tables Vol C Tables 4.2.6.8 and 6.1.1.4'
H H 0.0000 0.0000 'International Tables Vol C Tables 4.2.6.8 and 6.1.1.4'
N N 0.0061 0.0033 'International Tables Vol C Tables 4.2.6.8 and 6.1.1.4'
Si Si 0.0817 0.0704 'International Tables Vol C Tables 4.2.6.8 and 6.1.1.4'
Zr Zr -2.9673 0.5597 'International Tables Vol C Tables 4.2.6.8 and 6.1.1.4'

loop_
_geom_angle_atom_site_label_1
_geom_angle_atom_site_label_2
_geom_angle_atom_site_label_3
_geom_angle
_geom_angle_site_symmetry_1
_geom_angle_site_symmetry_3
_geom_angle_publ_flag
N3 Zr1 N1 101.47(10) . . ?
N3 Zr1 N2 106.75(10) . . ?
N1 Zr1 N2 101.65(9) . . ?
N3 Zr1 C15 99.57(10) . . ?
N1 Zr1 C15 152.42(9) . . ?
N2 Zr1 C15 89.05(9) . . ?
N3 Zr1 C1 105.47(11) . . ?
N1 Zr1 C1 74.43(10) . . ?
N2 Zr1 C1 147.66(10) . . ?
C15 Zr1 C1 82.92(10) . . ?
N6 Zr2 N4 99.92(10) . . ?
N6 Zr2 N5 108.78(10) . . ?
N4 Zr2 N5 101.91(10) . . ?
N6 Zr2 C1 100.27(11) . . ?
N4 Zr2 C1 153.25(10) . . ?
N5 Zr2 C1 87.96(11) . . ?
N6 Zr2 C15 106.29(10) . . ?
N4 Zr2 C15 74.90(9) . . ?
N5 Zr2 C15 144.78(9) . . ?
C1 Zr2 C15 82.71(10) . . ?
N2 Si4 C10 113.19(18) . . ?
N2 Si4 C11 113.99(13) . . ?
C10 Si4 C11 104.81(18) . . ?
N2 Si4 C12 110.60(14) . . ?
C10 Si4 C12 106.97(19) . . ?
C11 Si4 C12 106.78(17) . . ?
N4 Si5 C16 113.98(14) . . ?
N4 Si5 C17 113.75(12) . . ?
C16 Si5 C17 107.47(15) . . ?
N4 Si5 C15 101.35(12) . . ?
C16 Si5 C15 109.69(14) . . ?
C17 Si5 C15 110.49(13) . . ?
N5 Si8 C24 112.68(15) . . ?
N5 Si8 C25 111.44(15) . . ?
C24 Si8 C25 106.80(19) . . ?
N5 Si8 C26 113.12(17) . . ?
C24 Si8 C26 105.7(2) . . ?
C25 Si8 C26 106.6(2) . . ?
N1 Si1 C3 114.77(15) . . ?
N1 Si1 C1 100.76(13) . . ?
C3 Si1 C1 109.83(15) . . ?
N1 Si1 C2 113.36(14) . . ?
C3 Si1 C2 107.38(17) . . ?
C1 Si1 C2 110.63(16) . . ?
N2 Si3 C9 112.84(16) . . ?
N2 Si3 C8 115.45(15) . . ?
C9 Si3 C8 107.54(17) . . ?
N2 Si3 C7 108.47(14) . . ?
C9 Si3 C7 106.50(18) . . ?
C8 Si3 C7 105.43(19) . . ?
N1 Si2 C5 112.24(14) . . ?
N1 Si2 C6 110.66(14) . . ?
C5 Si2 C6 109.22(18) . . ?
N1 Si2 C4 110.67(15) . . ?
C5 Si2 C4 106.84(17) . . ?
C6 Si2 C4 107.01(19) . . ?
N4 Si6 C18 110.43(16) . . ?
N4 Si6 C19 111.73(13) . . ?
C18 Si6 C19 107.67(17) . . ?
N4 Si6 C20 111.58(14) . . ?
C18 Si6 C20 107.0(2) . . ?
C19 Si6 C20 108.26(18) . . ?
N5 Si7 C22 112.10(17) . . ?
N5 Si7 C23 114.29(16) . . ?
C22 Si7 C23 108.7(2) . . ?
N5 Si7 C21 109.51(14) . . ?
C22 Si7 C21 105.92(19) . . ?
C23 Si7 C21 105.82(18) . . ?
Si3 N2 Si4 120.32(13) . . ?
Si3 N2 Zr1 113.06(12) . . ?
Si4 N2 Zr1 125.18(13) . . ?
C27 N6 C28 109.5(2) . . ?
C27 N6 Zr2 127.08(19) . . ?
C28 N6 Zr2 123.3(2) . . ?
C14 N3 C13 109.6(2) . . ?
C14 N3 Zr1 125.36(17) . . ?
C13 N3 Zr1 124.97(19) . . ?
Si5 N4 Si6 124.59(14) . . ?
Si5 N4 Zr2 99.60(10) . . ?
Si6 N4 Zr2 135.81(13) . . ?
Si1 N1 Si2 122.75(14) . . ?
Si1 N1 Zr1 99.28(11) . . ?
Si2 N1 Zr1 137.82(14) . . ?
Si7 N5 Si8 119.96(15) . . ?
Si7 N5 Zr2 112.86(13) . . ?
Si8 N5 Zr2 125.85(13) . . ?
Si5 C15 Zr1 166.31(15) . . ?
Si5 C15 Zr2 83.15(10) . . ?
Zr1 C15 Zr2 93.01(10) . . ?
Si1 C1 Zr2 165.17(18) . . ?
Si1 C1 Zr1 83.65(12) . . ?
Zr2 C1 Zr1 93.11(11) . . ?

loop_
_geom_bond_atom_site_label_1
_geom_bond_atom_site_label_2
_geom_bond_distance
_geom_bond_site_symmetry_2
_geom_bond_publ_flag
Zr1 N3 2.018(2) . ?
Zr1 N1 2.096(2) . ?
Zr1 N2 2.128(2) . ?
Zr1 C15 2.471(3) . ?
Zr1 C1 2.467(3) . ?
Zr2 N6 2.022(2) . ?
Zr2 N4 2.090(2) . ?
Zr2 N5 2.127(2) . ?
Zr2 C1 2.474(3) . ?
Zr2 C15 2.474(3) . ?
Si4 N2 1.747(3) . ?
Si4 C10 1.870(4) . ?
Si4 C11 1.868(3) . ?
Si4 C12 1.874(4) . ?
Si5 N4 1.726(2) . ?
Si5 C16 1.863(3) . ?
Si5 C17 1.872(3) . ?
Si5 C15 1.881(3) . ?
Si8 N5 1.744(3) . ?
Si8 C24 1.854(4) . ?
Si8 C25 1.870(4) . ?
Si8 C26 1.882(4) . ?
Si1 N1 1.731(3) . ?
Si1 C3 1.866(4) . ?
Si1 C1 1.870(3) . ?
Si1 C2 1.876(4) . ?
Si3 N2 1.723(2) . ?
Si3 C9 1.862(3) . ?
Si3 C8 1.876(3) . ?
Si3 C7 1.881(4) . ?
Si2 N1 1.734(2) . ?
Si2 C5 1.861(4) . ?
Si2 C6 1.863(4) . ?
Si2 C4 1.877(4) . ?
Si6 N4 1.737(2) . ?
Si6 C18 1.858(4) . ?
Si6 C19 1.868(3) . ?
Si6 C20 1.875(4) . ?
Si7 N5 1.732(3) . ?
Si7 C22 1.870(4) . ?
Si7 C23 1.872(4) . ?
Si7 C21 1.885(4) . ?
N6 C27 1.457(4) . ?
N6 C28 1.460(4) . ?
N3 C14 1.456(4) . ?
N3 C13 1.466(3) . ?
